data_7220449
loop_
_publ_author_name
'Stefa\'nczyk, O.'
'Majcher, A. M.'
'Rams, M.'
'Nitek, W.'
'Mathoni\`ere, C.'
'Sieklucka, B.'

_publ_section_title
;
 Linking magnetic MII--[MV(CN)8] chains into 2D inorganic--organic hybrid
 materials
;
_journal_issue 24
_journal_name_full CrystEngComm
_journal_page_first 4533
_journal_paper_doi 10.1039/C5CE00414D
_journal_volume 17
_journal_year 2015
_chemical_compound_source 'synthesis as described'
_chemical_formula_moiety 'C50 H74 Cu3 N28 O10 W2'
_chemical_formula_sum 'C50 H74 Cu3 N28 O10 W2'
_chemical_formula_weight 1785.70
_chemical_name_systematic
catena-((\mu2-pyrazine)-hexakis(\mu2-cyano)-decakis(cyano)-decakis(dimethylformamide)-tri-copper(ii)-di-tungsten(v))
_chemical_properties_physical 'Moisture-sensitive, Photo-sensitive'
_space_group_IT_number 2
_symmetry_cell_setting triclinic
_symmetry_Int_Tables_number 2
_symmetry_space_group_name_Hall '-P 1'
_symmetry_space_group_name_H-M 'P -1'
_atom_sites_solution_hydrogens geom
_atom_sites_solution_primary direct
_atom_sites_solution_secondary difmap
_audit_creation_date 2015-02-21T11:49:27-00:00
_audit_creation_method 'WinGX routine CIF_UPDATE'
_audit_update_record
;
2015-02-23 deposited with the CCDC.
2015-05-11 downloaded from the CCDC.
;
_cell_angle_alpha 93.2860(10)
_cell_angle_beta 104.1910(10)
_cell_angle_gamma 102.9860(10)
_cell_formula_units_Z 1
_cell_length_a 10.0670(10)
_cell_length_b 10.7140(10)
_cell_length_c 17.4490(3)
_cell_measurement_reflns_used 7409
_cell_measurement_temperature 120(2)
_cell_measurement_theta_max 27.485
_cell_measurement_theta_min 0.998
_cell_measurement_wavelength 0.71073
_cell_volume 1765.3(2)
_computing_cell_refinement 'HKL Scalepack (Otwinowski & Minor 1997)'
_computing_data_collection 'Collect (Bruker AXS BV, 1997-2004)'
_computing_data_reduction 'HKL Denzo and Scalepack (Otwinowski & Minor 1997)'
_computing_structure_refinement 'SHELXL-97 (Sheldrick, 2008)'
_computing_structure_solution 'SIR97 (Altomare et al, 1997)'
_diffrn_ambient_temperature 120(2)
_diffrn_detector 'CCD plate'
_diffrn_detector_area_resol_mean 9
_diffrn_measured_fraction_theta_full 0.99
_diffrn_measured_fraction_theta_max 0.99
_diffrn_measurement_device '95mm CCD camera on \k-goniostat'
_diffrn_measurement_device_type KappaCCD
_diffrn_measurement_method 'CCD rotation images, thick slices'
_diffrn_orient_matrix_type 'by Bruker AXS Collect from scalepack cell'
_diffrn_orient_matrix_UB_11 -0.650387E-1
_diffrn_orient_matrix_UB_12 0.493866E-1
_diffrn_orient_matrix_UB_13 -0.298511E-1
_diffrn_orient_matrix_UB_21 0.579272E-1
_diffrn_orient_matrix_UB_22 0.810647E-1
_diffrn_orient_matrix_UB_23 0.347056E-1
_diffrn_orient_matrix_UB_31 0.599493E-1
_diffrn_orient_matrix_UB_32 0.172242E-1
_diffrn_orient_matrix_UB_33 -0.380673E-1
_diffrn_radiation_monochromator graphite
_diffrn_radiation_probe x-ray
_diffrn_radiation_type MoK\a
_diffrn_radiation_wavelength 0.71069
_diffrn_reflns_av_R_equivalents 0.028
_diffrn_reflns_av_unetI/netI 0.0414
_diffrn_reflns_limit_h_max 13
_diffrn_reflns_limit_h_min -13
_diffrn_reflns_limit_k_max 13
_diffrn_reflns_limit_k_min -13
_diffrn_reflns_limit_l_max 22
_diffrn_reflns_limit_l_min -22
_diffrn_reflns_number 14386
_diffrn_reflns_reduction_process
;
 Scaled and merged with Sortav
 R.H. Blessing, (1987) Cryst. Rev. 1, 3-58
 R.H. Blessing, (1989) J. Appl. Cryst. 22, 396-397
;
_diffrn_reflns_theta_full 27.49
_diffrn_reflns_theta_max 27.49
_diffrn_reflns_theta_min 4.16
_diffrn_source 'Enraf Nonius FR590'
_exptl_absorpt_coefficient_mu 4.205
_exptl_absorpt_correction_T_max 0.5711
_exptl_absorpt_correction_T_min 0.3463
_exptl_absorpt_correction_type empirical
_exptl_absorpt_process_details scalepack
_exptl_crystal_colour green
_exptl_crystal_density_diffrn 1.68
_exptl_crystal_density_method 'not measured'
_exptl_crystal_description prism
_exptl_crystal_F_000 885
_exptl_crystal_preparation 'Magnetic properties'
_exptl_crystal_size_max 0.32
_exptl_crystal_size_mid 0.3
_exptl_crystal_size_min 0.15
_refine_diff_density_max 1.584
_refine_diff_density_min -2.448
_refine_diff_density_rms 0.13
_refine_ls_extinction_method none
_refine_ls_goodness_of_fit_ref 1.026
_refine_ls_hydrogen_treatment constr
_refine_ls_matrix_type full
_refine_ls_number_parameters 431
_refine_ls_number_reflns 7998
_refine_ls_number_restraints 0
_refine_ls_restrained_S_all 1.026
_refine_ls_R_factor_all 0.0358
_refine_ls_R_factor_gt 0.0292
_refine_ls_shift/su_max 0.002
_refine_ls_shift/su_mean 0
_refine_ls_structure_factor_coef Fsqd
_refine_ls_weighting_details 'calc w=1/[\s^2^(Fo^2^)+(0.0309P)^2^+3.1607P] where P=(Fo^2^+2Fc^2^)/3'
_refine_ls_weighting_scheme calc
_refine_ls_wR_factor_gt 0.0656
_refine_ls_wR_factor_ref 0.0689
_reflns_number_gt 7227
_reflns_number_total 7998
_reflns_threshold_expression >2\s(I)
_cod_data_source_file c5ce00414d2.cif
_cod_data_source_block CupyzW
_cod_depositor_comments 'Adding full bibliography for 7220448--7220450.cif.'
_cod_database_code 7220449

loop_
_symmetry_equiv_pos_as_xyz
'x, y, z'
'-x, -y, -z'

loop_
_atom_site_label
_atom_site_type_symbol
_atom_site_fract_x
_atom_site_fract_y
_atom_site_fract_z
_atom_site_U_iso_or_equiv
_atom_site_adp_type
_atom_site_occupancy
_atom_site_symmetry_multiplicity
_atom_site_calc_flag
_atom_site_refinement_flags
W1 W 0.199208(13) 0.639025(12) 0.738532(8) 0.01164(5) Uani 1 1 d .
Cu2 Cu 0.5 0.5 1 0.01869(13) Uani 1 2 d S
Cu3 Cu 0.22411(4) 0.73069(4) 0.43182(2) 0.01327(9) Uani 1 1 d .
C4 C 0.0536(4) 0.7544(3) 0.6924(2) 0.0197(7) Uani 1 1 d .
C2 C 0.2197(3) 0.6606(3) 0.6188(2) 0.0156(7) Uani 1 1 d .
O4 O 0.1825(3) 0.8015(2) 0.29927(16) 0.0218(5) Uani 1 1 d .
C10 C 0.4581(4) 0.9211(3) 0.5503(2) 0.0195(7) Uani 1 1 d .
H10 H 0.4306 0.8666 0.5877 0.023 Uiso 1 1 calc R
O5 O 0.0848(3) 0.8315(2) 0.44325(15) 0.0207(5) Uani 1 1 d .
C13 C 1.0721(5) 0.6924(5) 1.0245(3) 0.0361(10) Uani 1 1 d .
H13A H 1.0703 0.6187 1.0553 0.054 Uiso 1 1 calc R
H13B H 1.1316 0.7709 1.0587 0.054 Uiso 1 1 calc R
H13C H 1.1109 0.6775 0.9795 0.054 Uiso 1 1 calc R
C52 C -0.1551(5) 0.9276(4) 0.4010(3) 0.0363(10) Uani 1 1 d .
H52A H -0.0672 0.9613 0.3862 0.054 Uiso 1 1 calc R
H52B H -0.1793 0.9978 0.4289 0.054 Uiso 1 1 calc R
H52C H -0.2315 0.8909 0.3529 0.054 Uiso 1 1 calc R
C33 C 0.3355(4) 0.4172(5) 0.2368(3) 0.0355(10) Uani 1 1 d .
H33A H 0.2823 0.4667 0.201 0.053 Uiso 1 1 calc R
H33B H 0.2796 0.3279 0.2308 0.053 Uiso 1 1 calc R
H33C H 0.4247 0.4183 0.2234 0.053 Uiso 1 1 calc R
C7 C 0.3990(4) 0.7723(3) 0.7440(2) 0.0173(7) Uani 1 1 d .
C22 C 0.4675(6) 0.8174(5) 1.1931(3) 0.0447(12) Uani 1 1 d .
H22A H 0.3789 0.8099 1.2084 0.067 Uiso 1 1 calc R
H22B H 0.5387 0.8926 1.2246 0.067 Uiso 1 1 calc R
H22C H 0.5012 0.7393 1.2032 0.067 Uiso 1 1 calc R
N6 N 0.2345(4) 0.8675(3) 0.8838(2) 0.0273(7) Uani 1 1 d .
C12 C 0.9115(6) 0.8088(5) 0.9447(3) 0.0478(13) Uani 1 1 d .
H12A H 0.8123 0.8128 0.9308 0.072 Uiso 1 1 calc R
H12B H 0.9392 0.7904 0.896 0.072 Uiso 1 1 calc R
H12C H 0.9711 0.8917 0.9732 0.072 Uiso 1 1 calc R
C23 C 0.4129(5) 0.9544(4) 1.0857(3) 0.0366(11) Uani 1 1 d .
H23A H 0.4985 1.0247 1.1052 0.055 Uiso 1 1 calc R
H23B H 0.3383 0.9721 1.1085 0.055 Uiso 1 1 calc R
H23C H 0.3813 0.9476 1.0275 0.055 Uiso 1 1 calc R
C5 C 0.0508(4) 0.5527(3) 0.8023(2) 0.0175(7) Uani 1 1 d .
N41 N 0.0081(4) 0.8732(3) 0.2176(2) 0.0252(7) Uani 1 1 d .
C1 C 0.3291(3) 0.5926(3) 0.8472(2) 0.0144(7) Uani 1 1 d .
C51 C -0.0209(4) 0.7855(4) 0.4680(2) 0.0238(8) Uani 1 1 d .
H51 H -0.017 0.716 0.4992 0.029 Uiso 1 1 calc R
N51 N -0.1362(3) 0.8272(3) 0.4535(2) 0.0270(7) Uani 1 1 d .
O1 O 0.6949(3) 0.6417(3) 0.98713(18) 0.0349(7) Uani 1 1 d .
O2 O 0.4690(3) 0.6353(3) 1.07395(17) 0.0336(7) Uani 1 1 d .
C21 C 0.4491(4) 0.7410(4) 1.0574(2) 0.0279(9) Uani 1 1 d .
H21 H 0.4369 0.7576 1.0035 0.034 Uiso 1 1 calc R
N8 N 0.3159(3) 0.3847(3) 0.6964(2) 0.0256(7) Uani 1 1 d .
C43 C -0.1430(5) 0.8580(5) 0.1838(3) 0.0385(11) Uani 1 1 d .
H43A H -0.1958 0.7803 0.2002 0.058 Uiso 1 1 calc R
H43B H -0.1641 0.8499 0.1256 0.058 Uiso 1 1 calc R
H43C H -0.1707 0.9336 0.2029 0.058 Uiso 1 1 calc R
C6 C 0.2219(4) 0.7900(3) 0.8326(2) 0.0175(7) Uani 1 1 d .
O3 O 0.3597(3) 0.6381(2) 0.40559(15) 0.0196(5) Uani 1 1 d .
N2 N 0.2338(3) 0.6730(3) 0.55640(18) 0.0192(6) Uani 1 1 d .
N9 N 0.3869(3) 0.8921(3) 0.47315(17) 0.0149(6) Uani 1 1 d .
C42 C 0.1032(5) 0.9819(4) 0.1974(3) 0.0374(11) Uani 1 1 d .
H42A H 0.201 0.9837 0.2251 0.056 Uiso 1 1 calc R
H42B H 0.0812 1.0622 0.2138 0.056 Uiso 1 1 calc R
H42C H 0.0916 0.9731 0.1398 0.056 Uiso 1 1 calc R
N1 N 0.3911(3) 0.5626(3) 0.90372(18) 0.0202(6) Uani 1 1 d .
N3 N -0.0678(3) 0.4244(3) 0.61592(17) 0.0164(6) Uani 1 1 d .
N11 N 0.9291(4) 0.7078(3) 0.9950(2) 0.0282(7) Uani 1 1 d .
N4 N -0.0266(4) 0.8122(3) 0.6669(2) 0.0338(8) Uani 1 1 d .
N7 N 0.5013(4) 0.8451(3) 0.7431(2) 0.0292(8) Uani 1 1 d .
N21 N 0.4438(4) 0.8327(3) 1.1095(2) 0.0286(7) Uani 1 1 d .
C41 C 0.0555(4) 0.7949(3) 0.2670(2) 0.0220(8) Uani 1 1 d .
H41 H -0.0128 0.7277 0.2791 0.026 Uiso 1 1 calc R
N5 N -0.0283(3) 0.5056(3) 0.8358(2) 0.0293(8) Uani 1 1 d .
N31 N 0.3652(3) 0.4749(3) 0.3192(2) 0.0237(7) Uani 1 1 d .
C9 C 0.4295(4) 0.9715(3) 0.4234(2) 0.0211(7) Uani 1 1 d .
H9 H 0.3816 0.9541 0.3683 0.025 Uiso 1 1 calc R
C3 C 0.0229(4) 0.5024(3) 0.6566(2) 0.0151(7) Uani 1 1 d .
C8 C 0.2782(4) 0.4742(3) 0.7113(2) 0.0160(7) Uani 1 1 d .
C32 C 0.4372(5) 0.4109(4) 0.3817(3) 0.0359(10) Uani 1 1 d .
H32A H 0.425 0.4417 0.4329 0.054 Uiso 1 1 calc R
H32B H 0.5382 0.4302 0.3842 0.054 Uiso 1 1 calc R
H32C H 0.3971 0.3175 0.3702 0.054 Uiso 1 1 calc R
C53 C -0.2539(5) 0.7713(6) 0.4851(3) 0.0451(13) Uani 1 1 d .
H53A H -0.232 0.7006 0.5152 0.068 Uiso 1 1 calc R
H53B H -0.3391 0.7379 0.4411 0.068 Uiso 1 1 calc R
H53C H -0.2701 0.8375 0.5204 0.068 Uiso 1 1 calc R
C31 C 0.3303(4) 0.5811(4) 0.3360(2) 0.0217(8) Uani 1 1 d .
H31 H 0.2799 0.6177 0.2934 0.026 Uiso 1 1 calc R
C11 C 0.8177(4) 0.6307(4) 1.0102(2) 0.0289(9) Uani 1 1 d .
H11 H 0.8334 0.5625 1.0409 0.035 Uiso 1 1 calc R

loop_
_atom_site_aniso_label
_atom_site_aniso_U_11
_atom_site_aniso_U_22
_atom_site_aniso_U_33
_atom_site_aniso_U_23
_atom_site_aniso_U_13
_atom_site_aniso_U_12
W1 0.01133(7) 0.01163(7) 0.00950(7) 0.00116(5) 0.00032(5) 0.00056(5)
Cu2 0.0193(3) 0.0267(3) 0.0100(3) 0.0009(2) -0.0015(2) 0.0117(3)
Cu3 0.01016(19) 0.01254(19) 0.0140(2) -0.00030(15) 0.00170(16) -0.00141(15)
C4 0.0237(19) 0.0189(17) 0.0145(17) 0.0026(14) 0.0000(15) 0.0068(15)
C2 0.0117(16) 0.0144(16) 0.0179(18) 0.0037(13) 0.0024(13) -0.0011(13)
O4 0.0197(13) 0.0194(13) 0.0231(14) 0.0031(11) 0.0022(11) 0.0016(10)
C10 0.0185(17) 0.0220(18) 0.0122(17) 0.0029(14) 0.0005(14) -0.0032(14)
O5 0.0138(12) 0.0225(13) 0.0245(14) -0.0012(11) 0.0058(11) 0.0023(10)
C13 0.032(2) 0.041(3) 0.034(3) 0.013(2) 0.008(2) 0.007(2)
C52 0.028(2) 0.032(2) 0.048(3) -0.006(2) 0.003(2) 0.0153(19)
C33 0.022(2) 0.045(3) 0.034(2) -0.017(2) -0.0015(18) 0.0117(19)
C7 0.0164(17) 0.0186(17) 0.0114(16) -0.0038(13) 0.0016(13) -0.0033(14)
C22 0.062(3) 0.055(3) 0.026(2) 0.008(2) 0.011(2) 0.034(3)
N6 0.0366(19) 0.0256(17) 0.0197(17) 0.0007(14) 0.0051(15) 0.0105(15)
C12 0.056(3) 0.032(2) 0.048(3) 0.019(2) 0.004(3) 0.004(2)
C23 0.047(3) 0.031(2) 0.019(2) -0.0015(17) 0.0033(19) -0.008(2)
C5 0.0127(16) 0.0255(18) 0.0121(16) 0.0040(14) 0.0003(13) 0.0031(14)
N41 0.0325(18) 0.0192(15) 0.0246(18) 0.0082(13) 0.0065(15) 0.0076(14)
C1 0.0111(15) 0.0174(16) 0.0114(16) -0.0006(13) -0.0031(13) 0.0043(13)
C51 0.0207(19) 0.030(2) 0.0165(18) -0.0039(15) 0.0017(15) 0.0037(16)
N51 0.0178(16) 0.0375(19) 0.0210(17) -0.0126(14) 0.0042(13) 0.0023(14)
O1 0.0302(16) 0.0369(17) 0.0319(17) 0.0057(13) -0.0025(13) 0.0079(13)
O2 0.0445(18) 0.0402(17) 0.0186(14) 0.0035(13) 0.0056(13) 0.0184(14)
C21 0.025(2) 0.036(2) 0.020(2) 0.0021(17) 0.0022(16) 0.0054(17)
N8 0.0246(17) 0.0256(17) 0.0230(17) 0.0010(14) -0.0001(14) 0.0063(14)
C43 0.039(3) 0.041(3) 0.036(3) 0.014(2) 0.001(2) 0.019(2)
C6 0.0197(17) 0.0153(16) 0.0155(17) 0.0025(14) 0.0028(14) 0.0022(14)
O3 0.0159(12) 0.0205(13) 0.0205(13) -0.0021(10) 0.0035(10) 0.0033(10)
N2 0.0190(15) 0.0191(15) 0.0155(15) 0.0037(12) 0.0032(12) -0.0025(12)
N9 0.0126(13) 0.0134(13) 0.0173(15) 0.0002(11) 0.0039(11) 0.0010(11)
C42 0.054(3) 0.030(2) 0.035(3) 0.0177(19) 0.020(2) 0.011(2)
N1 0.0171(15) 0.0250(16) 0.0176(16) -0.0007(13) 0.0025(13) 0.0063(13)
N3 0.0146(14) 0.0159(14) 0.0150(15) 0.0014(12) 0.0021(12) -0.0013(12)
N11 0.0343(19) 0.0251(17) 0.0245(18) 0.0090(14) 0.0060(15) 0.0065(15)
N4 0.043(2) 0.035(2) 0.0248(19) 0.0028(15) 0.0005(16) 0.0233(18)
N7 0.0265(18) 0.0326(19) 0.0217(18) -0.0056(14) 0.0074(14) -0.0054(15)
N21 0.0250(17) 0.0340(19) 0.0217(17) -0.0027(14) 0.0027(14) 0.0023(15)
C41 0.0230(19) 0.0182(17) 0.0203(19) 0.0056(15) 0.0005(15) 0.0014(15)
N5 0.0209(17) 0.040(2) 0.0216(18) 0.0065(15) 0.0017(14) 0.0005(15)
N31 0.0189(16) 0.0267(17) 0.0240(17) -0.0051(13) 0.0042(13) 0.0060(13)
C9 0.0202(18) 0.0213(18) 0.0155(17) 0.0010(14) 0.0022(14) -0.0049(14)
C3 0.0152(16) 0.0179(16) 0.0123(16) 0.0038(13) 0.0044(13) 0.0031(14)
C8 0.0158(16) 0.0154(16) 0.0137(17) 0.0013(13) -0.0009(13) 0.0032(13)
C32 0.051(3) 0.031(2) 0.037(3) 0.0113(19) 0.021(2) 0.021(2)
C53 0.019(2) 0.081(4) 0.033(3) -0.008(2) 0.0107(19) 0.007(2)
C31 0.0158(17) 0.0226(18) 0.026(2) 0.0000(15) 0.0049(15) 0.0052(14)
C11 0.033(2) 0.030(2) 0.023(2) 0.0084(17) 0.0036(17) 0.0107(18)

loop_
_atom_type_symbol
_atom_type_description
_atom_type_scat_dispersion_real
_atom_type_scat_dispersion_imag
_atom_type_scat_source
C C 0.0033 0.0016 'International Tables Vol C Tables 4.2.6.8 and 6.1.1.4'
H H 0 0 'International Tables Vol C Tables 4.2.6.8 and 6.1.1.4'
N N 0.0061 0.0033 'International Tables Vol C Tables 4.2.6.8 and 6.1.1.4'
Cu Cu 0.3201 1.2651 'International Tables Vol C Tables 4.2.6.8 and 6.1.1.4'
W W -0.849 6.8722 'International Tables Vol C Tables 4.2.6.8 and 6.1.1.4'
O O 0.0106 0.006 'International Tables Vol C Tables 4.2.6.8 and 6.1.1.4'

loop_
_geom_angle_atom_site_label_1
_geom_angle_atom_site_label_2
_geom_angle_atom_site_label_3
_geom_angle
_geom_angle_site_symmetry_1
_geom_angle_site_symmetry_3
C5 W1 C4 86.98(13) . .
C5 W1 C3 70.81(13) . .
C4 W1 C3 76.13(13) . .
C5 W1 C7 147.19(13) . .
C4 W1 C7 100.54(14) . .
C3 W1 C7 141.99(12) . .
C5 W1 C8 100.07(13) . .
C4 W1 C8 144.82(13) . .
C3 W1 C8 73.92(13) . .
C7 W1 C8 91.97(13) . .
C5 W1 C2 141.84(13) . .
C4 W1 C2 76.03(13) . .
C3 W1 C2 72.03(12) . .
C7 W1 C2 70.49(13) . .
C8 W1 C2 77.52(13) . .
C5 W1 C6 76.35(13) . .
C4 W1 C6 72.55(13) . .
C3 W1 C6 135.25(13) . .
C7 W1 C6 75.65(13) . .
C8 W1 C6 142.62(13) . .
C2 W1 C6 127.85(13) . .
C5 W1 C1 75.29(13) . .
C4 W1 C1 143.90(13) . .
C3 W1 C1 124.52(12) . .
C7 W1 C1 80.37(13) . .
C8 W1 C1 70.37(12) . .
C2 W1 C1 135.41(12) . .
C6 W1 C1 72.81(13) . .
N1 Cu2 N1 180.0000(10) 2_667 .
N1 Cu2 O2 87.99(12) 2_667 .
N1 Cu2 O2 92.01(12) . .
N1 Cu2 O2 92.01(12) 2_667 2_667
N1 Cu2 O2 87.99(12) . 2_667
O2 Cu2 O2 180.000(2) . 2_667
N1 Cu2 O1 87.16(12) 2_667 2_667
N1 Cu2 O1 92.84(12) . 2_667
O2 Cu2 O1 90.43(12) . 2_667
O2 Cu2 O1 89.57(12) 2_667 2_667
N1 Cu2 O1 92.84(12) 2_667 .
N1 Cu2 O1 87.16(12) . .
O2 Cu2 O1 89.57(12) . .
O2 Cu2 O1 90.43(12) 2_667 .
O1 Cu2 O1 180.0000(10) 2_667 .
O3 Cu3 N3 89.23(11) . 2_566
O3 Cu3 O5 172.09(11) . .
N3 Cu3 O5 90.50(11) 2_566 .
O3 Cu3 N9 89.23(11) . .
N3 Cu3 N9 175.97(12) 2_566 .
O5 Cu3 N9 90.52(11) . .
O3 Cu3 N2 98.23(11) . .
N3 Cu3 N2 91.05(11) 2_566 .
O5 Cu3 N2 89.68(11) . .
N9 Cu3 N2 92.85(11) . .
N4 C4 W1 177.9(4) . .
N2 C2 W1 178.4(3) . .
N9 C10 C9 121.5(3) . 2_676
C51 O5 Cu3 122.1(2) . .
N7 C7 W1 176.2(3) . .
N5 C5 W1 179.3(3) . .
C41 N41 C42 121.6(4) . .
C41 N41 C43 121.2(3) . .
C42 N41 C43 117.1(3) . .
N1 C1 W1 176.3(3) . .
O5 C51 N51 124.1(4) . .
C51 N51 C53 121.4(4) . .
C51 N51 C52 121.4(3) . .
C53 N51 C52 117.0(4) . .
C11 O1 Cu2 125.5(3) . .
C21 O2 Cu2 126.0(3) . .
O2 C21 N21 124.3(4) . .
N6 C6 W1 178.2(3) . .
C31 O3 Cu3 117.9(2) . .
C2 N2 Cu3 165.5(3) . .
C9 N9 C10 116.8(3) . .
C9 N9 Cu3 120.7(2) . .
C10 N9 Cu3 122.4(2) . .
C1 N1 Cu2 176.7(3) . .
C3 N3 Cu3 166.7(3) . 2_566
C11 N11 C12 120.5(4) . .
C11 N11 C13 122.7(3) . .
C12 N11 C13 116.8(4) . .
C21 N21 C22 121.4(4) . .
C21 N21 C23 121.9(4) . .
C22 N21 C23 116.7(3) . .
O4 C41 N41 125.6(3) . .
C31 N31 C32 121.0(3) . .
C31 N31 C33 121.3(4) . .
C32 N31 C33 117.7(3) . .
N9 C9 C10 121.7(3) . 2_676
N3 C3 W1 175.8(3) . .
N8 C8 W1 177.9(3) . .
O3 C31 N31 123.8(4) . .
O1 C11 N11 124.6(4) . .

loop_
_geom_bond_atom_site_label_1
_geom_bond_atom_site_label_2
_geom_bond_distance
_geom_bond_site_symmetry_2
W1 C5 2.154(3) .
W1 C4 2.162(4) .
W1 C3 2.165(3) .
W1 C7 2.166(3) .
W1 C8 2.167(3) .
W1 C2 2.169(3) .
W1 C6 2.169(4) .
W1 C1 2.176(3) .
Cu2 N1 2.008(3) 2_667
Cu2 N1 2.008(3) .
Cu2 O2 2.012(3) .
Cu2 O2 2.012(3) 2_667
Cu2 O1 2.263(3) 2_667
Cu2 O1 2.263(3) .
Cu3 O3 1.980(2) .
Cu3 N3 1.989(3) 2_566
Cu3 O5 1.991(2) .
Cu3 N9 2.050(3) .
Cu3 N2 2.279(3) .
C4 N4 1.146(5) .
C2 N2 1.144(5) .
O4 C41 1.248(4) .
C10 N9 1.342(4) .
C10 C9 1.384(5) 2_676
O5 C51 1.256(4) .
C13 N11 1.455(5) .
C52 N51 1.467(6) .
C33 N31 1.465(5) .
C7 N7 1.148(5) .
C22 N21 1.444(5) .
N6 C6 1.148(5) .
C12 N11 1.447(5) .
C23 N21 1.467(6) .
C5 N5 1.146(5) .
N41 C41 1.317(5) .
N41 C42 1.451(5) .
N41 C43 1.458(5) .
C1 N1 1.136(5) .
C51 N51 1.308(5) .
N51 C53 1.452(5) .
O1 C11 1.237(5) .
O2 C21 1.232(5) .
C21 N21 1.320(5) .
N8 C8 1.146(5) .
O3 C31 1.262(4) .
N9 C9 1.328(4) .
N3 C3 1.143(4) .
N3 Cu3 1.989(3) 2_566
N11 C11 1.328(5) .
N31 C31 1.302(5) .
N31 C32 1.452(5) .
C9 C10 1.384(5) 2_676
